data_1508029
loop_
_publ_author_name
'Back, Olivier'
'Donnadieu, Bruno'
'Parameswaran, Pattiyil'
'Frenking, Gernot'
'Bertrand, Guy'

_publ_section_title
;
 Isolation of crystalline carbene-stabilized P(2)-radical cations and
 P(2)-dications.
;
_journal_issue 5
_journal_name_full 'Nature chemistry'
_journal_page_first 369
_journal_page_last 373
_journal_paper_doi 10.1038/nchem.617
_journal_volume 2
_journal_year 2010
_chemical_formula_moiety 'C84 H77 B F21 N4 P2'
_chemical_formula_sum 'C84 H77 B F21 N4 P2'
_chemical_formula_weight 1614.25
_chemical_name_systematic
; 

 ? 

;
_space_group_IT_number 14
_symmetry_cell_setting monoclinic
_symmetry_space_group_name_Hall '-P 2yn'
_symmetry_space_group_name_H-M 'P 1 21/n 1'
_atom_sites_solution_hydrogens geom
_atom_sites_solution_primary direct
_atom_sites_solution_secondary difmap
_audit_creation_method SHELXL-97
_cell_angle_alpha 90.00
_cell_angle_beta 97.9780(10)
_cell_angle_gamma 90.00
_cell_formula_units_Z 4
_cell_length_a 12.4547(11)
_cell_length_b 39.760(4)
_cell_length_c 16.5856(15)
_cell_measurement_reflns_used 9906
_cell_measurement_temperature 200(2)
_cell_measurement_theta_max 28.42
_cell_measurement_theta_min 2.63
_cell_volume 8133.7(13)
_computing_cell_refinement 'Bruker APEX2'
_computing_data_collection 'Bruker APEX2'
_computing_data_reduction 'Bruker SAINT'
_computing_molecular_graphics Ortep3
_computing_publication_material 'Bruker SHELXTL'
_computing_structure_refinement 'SHELXL-97 (Sheldrick, 1997)'
_computing_structure_solution Sir97
_diffrn_ambient_temperature 200(2)
_diffrn_measured_fraction_theta_full 0.998
_diffrn_measured_fraction_theta_max 0.998
_diffrn_measurement_device_type 'CCD area detector'
_diffrn_measurement_method 'phi and omega scans'
_diffrn_radiation_monochromator graphite
_diffrn_radiation_source 'fine-focus sealed tube'
_diffrn_radiation_type MoK\a
_diffrn_radiation_wavelength 0.71073
_diffrn_reflns_av_R_equivalents 0.0218
_diffrn_reflns_av_sigmaI/netI 0.0241
_diffrn_reflns_limit_h_max 14
_diffrn_reflns_limit_h_min -14
_diffrn_reflns_limit_k_max 46
_diffrn_reflns_limit_k_min -45
_diffrn_reflns_limit_l_max 19
_diffrn_reflns_limit_l_min -19
_diffrn_reflns_number 47514
_diffrn_reflns_theta_full 24.41
_diffrn_reflns_theta_max 24.41
_diffrn_reflns_theta_min 2.53
_exptl_absorpt_coefficient_mu 0.148
_exptl_absorpt_correction_T_max 0.9825
_exptl_absorpt_correction_T_min 0.9461
_exptl_absorpt_correction_type multi-scan
_exptl_absorpt_process_details Sadabs
_exptl_crystal_colour purple
_exptl_crystal_density_diffrn 1.318
_exptl_crystal_density_meas 0
_exptl_crystal_density_method 'not measured'
_exptl_crystal_description 'prism frag'
_exptl_crystal_F_000 3332
_exptl_crystal_size_max 0.38
_exptl_crystal_size_mid 0.16
_exptl_crystal_size_min 0.12
_refine_diff_density_max 0.841
_refine_diff_density_min -0.701
_refine_diff_density_rms 0.048
_refine_ls_extinction_coef 0.00033(19)
_refine_ls_extinction_expression Fc^*^=kFc[1+0.001xFc^2^\l^3^/sin(2\q)]^-1/4^
_refine_ls_extinction_method SHELXL
_refine_ls_goodness_of_fit_ref 1.061
_refine_ls_hydrogen_treatment constr
_refine_ls_matrix_type full
_refine_ls_number_parameters 1089
_refine_ls_number_reflns 13377
_refine_ls_number_restraints 134
_refine_ls_restrained_S_all 1.074
_refine_ls_R_factor_all 0.0655
_refine_ls_R_factor_gt 0.0510
_refine_ls_shift/su_max 0.001
_refine_ls_shift/su_mean 0.000
_refine_ls_structure_factor_coef Fsqd
_refine_ls_weighting_details 'calc w=1/[\s^2^(Fo^2^)+(0.0683P)^2^+5.4405P] where P=(Fo^2^+2Fc^2^)/3'
_refine_ls_weighting_scheme calc
_refine_ls_wR_factor_gt 0.1340
_refine_ls_wR_factor_ref 0.1416
_reflns_number_gt 10508
_reflns_number_total 13377
_reflns_threshold_expression >2sigma(I)
_cod_data_source_file nchem.617-s3.cif
_cod_data_source_block NHCP2NHC_BArF_4^+.^
_cod_depositor_comments
;
The following automatic conversions were performed:

'_symmetry_cell_setting' value 'Monoclinic' changed to 'monoclinic'
according to /home/saulius/struct/CIF-dictionaries/cif_core.dic
dictionary named 'cif_core.dic' version 2.4.1 from 2010-06-29.

Automatic conversion script
Id: cif_fix_values 1891 2012-01-12 08:04:46Z andrius 
;
_cod_original_cell_volume 8133.8(13)
_cod_original_sg_symbol_H-M P2(1)/n
_cod_database_code 1508029

loop_
_symmetry_equiv_pos_as_xyz
'x, y, z'
'-x+1/2, y+1/2, -z+1/2'
'-x, -y, -z'
'x-1/2, -y-1/2, z-1/2'

loop_
_atom_site_label
_atom_site_type_symbol
_atom_site_fract_x
_atom_site_fract_y
_atom_site_fract_z
_atom_site_U_iso_or_equiv
_atom_site_adp_type
_atom_site_occupancy
_atom_site_symmetry_multiplicity
_atom_site_calc_flag
_atom_site_refinement_flags
_atom_site_disorder_assembly
_atom_site_disorder_group
P1 P 0.97086(7) 0.148895(19) 0.79221(4) 0.0498(2) Uani 1 1 d . . .
P2 P 0.91209(7) 0.183615(17) 0.70211(4) 0.0476(2) Uani 1 1 d . . .
N1 N 0.95836(16) 0.10224(5) 0.65587(11) 0.0295(4) Uani 1 1 d . . .
N2 N 1.05029(16) 0.08571(5) 0.76988(12) 0.0315(5) Uani 1 1 d . . .
N3 N 0.87370(15) 0.22572(5) 0.83835(11) 0.0283(4) Uani 1 1 d . . .
N4 N 0.95510(16) 0.25002(5) 0.74671(12) 0.0316(5) Uani 1 1 d . . .
C1 C 0.99014(19) 0.11179(6) 0.73430(14) 0.0291(5) Uani 1 1 d . . .
C2 C 1.0003(2) 0.07084(6) 0.64276(15) 0.0357(6) Uani 1 1 d . . .
H2 H 0.9909 0.0588 0.5928 0.043 Uiso 1 1 calc R . .
C3 C 1.0565(2) 0.06045(6) 0.71303(15) 0.0366(6) Uani 1 1 d . . .
H3 H 1.0937 0.0397 0.7222 0.044 Uiso 1 1 calc R . .
C4 C 0.8787(2) 0.11964(6) 0.59846(14) 0.0315(5) Uani 1 1 d . . .
C5 C 0.9138(2) 0.13866(6) 0.53651(15) 0.0356(6) Uani 1 1 d . . .
C6 C 0.8346(2) 0.15608(7) 0.48507(16) 0.0429(7) Uani 1 1 d . . .
H6 H 0.8550 0.1692 0.4418 0.051 Uiso 1 1 calc R . .
C7 C 0.7274(3) 0.15448(8) 0.49638(18) 0.0497(7) Uani 1 1 d . . .
H7 H 0.6749 0.1672 0.4622 0.060 Uiso 1 1 calc R . .
C8 C 0.6951(2) 0.13466(7) 0.55660(17) 0.0459(7) Uani 1 1 d . . .
H8 H 0.6203 0.1334 0.5621 0.055 Uiso 1 1 calc R . .
C9 C 0.7693(2) 0.11648(7) 0.60936(15) 0.0383(6) Uani 1 1 d . . .
C10 C 1.0875(2) 0.08239(6) 0.85659(14) 0.0332(6) Uani 1 1 d . . .
C11 C 1.0181(2) 0.06655(6) 0.90409(15) 0.0371(6) Uani 1 1 d . . .
C12 C 1.0560(2) 0.06337(7) 0.98700(17) 0.0452(7) Uani 1 1 d . . .
H12 H 1.0111 0.0530 1.0216 0.054 Uiso 1 1 calc R . .
C13 C 1.1569(2) 0.07499(7) 1.01976(16) 0.0468(7) Uani 1 1 d . . .
H13 H 1.1809 0.0724 1.0763 0.056 Uiso 1 1 calc R . .
C14 C 1.2229(2) 0.09032(7) 0.97070(16) 0.0429(6) Uani 1 1 d . . .
H14 H 1.2923 0.0982 0.9941 0.051 Uiso 1 1 calc R . .
C15 C 1.1903(2) 0.09451(6) 0.88745(15) 0.0366(6) Uani 1 1 d . . .
C16 C 1.0310(2) 0.14043(7) 0.52121(16) 0.0433(7) Uani 1 1 d . . .
H16 H 1.0768 0.1294 0.5681 0.052 Uiso 1 1 calc R . .
C17 C 1.0426(3) 0.12012(12) 0.4441(2) 0.0849(13) Uani 1 1 d . . .
H17A H 1.0209 0.0968 0.4516 0.127 Uiso 1 1 calc R . .
H17B H 1.1183 0.1207 0.4341 0.127 Uiso 1 1 calc R . .
H17C H 0.9961 0.1299 0.3976 0.127 Uiso 1 1 calc R . .
C18 C 1.0706(3) 0.17620(10) 0.5153(3) 0.0784(12) Uani 1 1 d . . .
H18A H 1.0266 0.1876 0.4699 0.118 Uiso 1 1 calc R . .
H18B H 1.1466 0.1760 0.5061 0.118 Uiso 1 1 calc R . .
H18C H 1.0642 0.1881 0.5661 0.118 Uiso 1 1 calc R . .
C19 C 0.7331(2) 0.09346(8) 0.67344(18) 0.0483(7) Uani 1 1 d . . .
H19 H 0.7925 0.0930 0.7206 0.058 Uiso 1 1 calc R . .
C20 C 0.6304(3) 0.10524(11) 0.7053(3) 0.0808(12) Uani 1 1 d . . .
H20A H 0.6423 0.1277 0.7292 0.121 Uiso 1 1 calc R . .
H20B H 0.6124 0.0895 0.7470 0.121 Uiso 1 1 calc R . .
H20C H 0.5705 0.1061 0.6603 0.121 Uiso 1 1 calc R . .
C21 C 0.7189(3) 0.05728(9) 0.6403(2) 0.0716(10) Uani 1 1 d . . .
H21A H 0.6610 0.0568 0.5939 0.107 Uiso 1 1 calc R . .
H21B H 0.6999 0.0424 0.6832 0.107 Uiso 1 1 calc R . .
H21C H 0.7869 0.0497 0.6228 0.107 Uiso 1 1 calc R . .
C22 C 0.9071(2) 0.05332(7) 0.86995(18) 0.0454(7) Uani 1 1 d . . .
H22 H 0.8976 0.0565 0.8096 0.054 Uiso 1 1 calc R . .
C23 C 0.8169(3) 0.07272(9) 0.9031(2) 0.0649(9) Uani 1 1 d . . .
H23A H 0.8247 0.0701 0.9624 0.097 Uiso 1 1 calc R . .
H23B H 0.7464 0.0639 0.8788 0.097 Uiso 1 1 calc R . .
H23C H 0.8218 0.0966 0.8894 0.097 Uiso 1 1 calc R . .
C24 C 0.8972(3) 0.01580(8) 0.8868(2) 0.0692(10) Uani 1 1 d . . .
H24A H 0.9561 0.0037 0.8658 0.104 Uiso 1 1 calc R . .
H24B H 0.8273 0.0075 0.8597 0.104 Uiso 1 1 calc R . .
H24C H 0.9020 0.0121 0.9456 0.104 Uiso 1 1 calc R . .
C25 C 1.2653(2) 0.11068(8) 0.83446(17) 0.0475(7) Uani 1 1 d . . .
H25 H 1.2215 0.1163 0.7810 0.057 Uiso 1 1 calc R . .
C26 C 1.3530(4) 0.08626(13) 0.8185(3) 0.1096(18) Uani 1 1 d . . .
H26A H 1.3953 0.0796 0.8702 0.164 Uiso 1 1 calc R . .
H26B H 1.4007 0.0970 0.7839 0.164 Uiso 1 1 calc R . .
H26C H 1.3196 0.0663 0.7908 0.164 Uiso 1 1 calc R . .
C27 C 1.3146(4) 0.14292(11) 0.8706(2) 0.0865(13) Uani 1 1 d . . .
H27A H 1.3616 0.1380 0.9216 0.130 Uiso 1 1 calc R . .
H27B H 1.2568 0.1583 0.8814 0.130 Uiso 1 1 calc R . .
H27C H 1.3575 0.1534 0.8322 0.130 Uiso 1 1 calc R . .
C28 C 0.91591(19) 0.21995(6) 0.76818(14) 0.0284(5) Uani 1 1 d . . .
C29 C 0.8883(2) 0.25921(6) 0.85981(16) 0.0369(6) Uani 1 1 d . . .
H29 H 0.8666 0.2697 0.9064 0.044 Uiso 1 1 calc R . .
C30 C 0.9382(2) 0.27419(6) 0.80324(16) 0.0399(6) Uani 1 1 d . . .
H30 H 0.9583 0.2972 0.8021 0.048 Uiso 1 1 calc R . .
C31 C 1.0068(2) 0.25602(6) 0.67449(15) 0.0344(6) Uani 1 1 d . . .
C32 C 1.1196(2) 0.25526(7) 0.68341(17) 0.0414(6) Uani 1 1 d . . .
C33 C 1.1666(3) 0.26180(8) 0.61352(19) 0.0521(8) Uani 1 1 d . . .
H33 H 1.2434 0.2616 0.6168 0.062 Uiso 1 1 calc R . .
C34 C 1.1055(3) 0.26851(8) 0.54056(19) 0.0555(8) Uani 1 1 d . . .
H34 H 1.1399 0.2728 0.4939 0.067 Uiso 1 1 calc R . .
C35 C 0.9933(3) 0.26916(7) 0.53402(18) 0.0512(8) Uani 1 1 d . . .
H35 H 0.9516 0.2740 0.4829 0.061 Uiso 1 1 calc R . .
C36 C 0.9408(2) 0.26283(6) 0.60150(16) 0.0400(6) Uani 1 1 d . . .
C37 C 0.80128(19) 0.20280(6) 0.87240(14) 0.0296(5) Uani 1 1 d . . .
C38 C 0.8408(2) 0.18330(6) 0.94030(14) 0.0312(5) Uani 1 1 d . . .
C39 C 0.7683(2) 0.16071(7) 0.96753(16) 0.0406(6) Uani 1 1 d . . .
H39 H 0.7918 0.1470 1.0136 0.049 Uiso 1 1 calc R . .
C40 C 0.6636(2) 0.15780(7) 0.92931(17) 0.0454(7) Uani 1 1 d . . .
H40 H 0.6166 0.1416 0.9480 0.054 Uiso 1 1 calc R . .
C41 C 0.6263(2) 0.17814(7) 0.86399(16) 0.0436(7) Uani 1 1 d . . .
H41 H 0.5533 0.1761 0.8389 0.052 Uiso 1 1 calc R . .
C42 C 0.6940(2) 0.20155(7) 0.83433(15) 0.0349(6) Uani 1 1 d . . .
C43 C 1.1905(2) 0.24831(7) 0.76334(18) 0.0473(7) Uani 1 1 d . . .
H43 H 1.1421 0.2418 0.8041 0.057 Uiso 1 1 calc R . .
C44 C 1.2673(3) 0.21938(11) 0.7560(3) 0.0855(12) Uani 1 1 d . . .
H44A H 1.2258 0.1996 0.7347 0.128 Uiso 1 1 calc R . .
H44B H 1.3072 0.2142 0.8097 0.128 Uiso 1 1 calc R . .
H44C H 1.3185 0.2256 0.7187 0.128 Uiso 1 1 calc R . .
C45 C 1.2534(4) 0.27972(10) 0.7949(2) 0.0828(12) Uani 1 1 d . . .
H45A H 1.2934 0.2885 0.7526 0.124 Uiso 1 1 calc R . .
H45B H 1.3045 0.2739 0.8433 0.124 Uiso 1 1 calc R . .
H45C H 1.2026 0.2968 0.8091 0.124 Uiso 1 1 calc R . .
C46 C 0.8184(2) 0.26427(7) 0.59531(17) 0.0457(7) Uani 1 1 d . . .
H46 H 0.7968 0.2490 0.6382 0.055 Uiso 1 1 calc R . .
C47 C 0.7591(3) 0.25236(10) 0.5140(2) 0.0720(10) Uani 1 1 d . . .
H47A H 0.6818 0.2496 0.5182 0.108 Uiso 1 1 calc R . .
H47B H 0.7893 0.2308 0.4997 0.108 Uiso 1 1 calc R . .
H47C H 0.7679 0.2690 0.4719 0.108 Uiso 1 1 calc R . .
C48 C 0.7819(3) 0.29950(10) 0.6144(3) 0.0770(11) Uani 1 1 d . . .
H48A H 0.8237 0.3073 0.6654 0.115 Uiso 1 1 calc R . .
H48B H 0.7046 0.2992 0.6200 0.115 Uiso 1 1 calc R . .
H48C H 0.7939 0.3148 0.5702 0.115 Uiso 1 1 calc R . .
C49 C 0.9543(2) 0.18748(7) 0.98567(15) 0.0374(6) Uani 1 1 d . . .
H49 H 1.0004 0.1979 0.9477 0.045 Uiso 1 1 calc R . .
C50 C 1.0066(3) 0.15412(8) 1.01583(18) 0.0520(8) Uani 1 1 d . . .
H50A H 0.9661 0.1443 1.0567 0.078 Uiso 1 1 calc R . .
H50B H 1.0818 0.1581 1.0402 0.078 Uiso 1 1 calc R . .
H50C H 1.0053 0.1385 0.9699 0.078 Uiso 1 1 calc R . .
C51 C 0.9502(3) 0.21172(8) 1.05763(18) 0.0537(8) Uani 1 1 d . . .
H51A H 0.9187 0.2332 1.0373 0.081 Uiso 1 1 calc R . .
H51B H 1.0238 0.2155 1.0856 0.081 Uiso 1 1 calc R . .
H51C H 0.9055 0.2019 1.0958 0.081 Uiso 1 1 calc R . .
C52 C 0.6493(2) 0.22560(8) 0.76675(17) 0.0455(7) Uani 1 1 d . . .
H52 H 0.7125 0.2374 0.7484 0.055 Uiso 1 1 calc R . .
C53 C 0.5888(3) 0.20787(10) 0.6931(2) 0.0724(10) Uani 1 1 d . . .
H53A H 0.6361 0.1910 0.6733 0.109 Uiso 1 1 calc R . .
H53B H 0.5669 0.2244 0.6500 0.109 Uiso 1 1 calc R . .
H53C H 0.5242 0.1968 0.7085 0.109 Uiso 1 1 calc R . .
C54 C 0.5783(3) 0.25238(10) 0.7996(2) 0.0691(10) Uani 1 1 d . . .
H54A H 0.5154 0.2416 0.8181 0.104 Uiso 1 1 calc R . .
H54B H 0.5537 0.2685 0.7564 0.104 Uiso 1 1 calc R . .
H54C H 0.6205 0.2642 0.8454 0.104 Uiso 1 1 calc R . .
B1 B 0.8750(2) 0.40716(7) 0.82625(17) 0.0326(6) Uani 1 1 d . . .
C55 C 0.7458(2) 0.40490(7) 0.78582(14) 0.0345(6) Uani 1 1 d . . .
C56 C 0.6993(2) 0.37339(7) 0.76948(15) 0.0398(6) Uani 1 1 d . . .
C57 C 0.5925(3) 0.36791(8) 0.73875(16) 0.0478(7) Uani 1 1 d . . .
C58 C 0.5239(2) 0.39490(9) 0.72330(17) 0.0529(8) Uani 1 1 d . . .
C59 C 0.5643(2) 0.42656(9) 0.74002(17) 0.0504(8) Uani 1 1 d . . .
C60 C 0.6720(2) 0.43091(7) 0.77112(15) 0.0395(6) Uani 1 1 d . . .
C61 C 0.9265(2) 0.44553(6) 0.83038(15) 0.0331(6) Uani 1 1 d . . .
C62 C 0.9183(2) 0.46533(7) 0.76031(16) 0.0406(6) Uani 1 1 d . . .
C63 C 0.9648(3) 0.49648(7) 0.75654(19) 0.0507(7) Uani 1 1 d . . .
C64 C 1.0275(3) 0.50912(7) 0.8245(2) 0.0538(8) Uani 1 1 d . . .
C65 C 1.0420(2) 0.49061(7) 0.89413(18) 0.0443(7) Uani 1 1 d . . .
C66 C 0.9917(2) 0.45965(6) 0.89606(16) 0.0364(6) Uani 1 1 d . . .
C67 C 0.87150(19) 0.39068(6) 0.91789(14) 0.0314(5) Uani 1 1 d . . .
C68 C 0.9051(2) 0.35909(6) 0.94458(15) 0.0343(6) Uani 1 1 d . . .
C69 C 0.8899(2) 0.34573(7) 1.01913(16) 0.0424(6) Uani 1 1 d . . .
C70 C 0.8410(2) 0.36477(8) 1.07275(16) 0.0472(7) Uani 1 1 d . . .
C71 C 0.8053(2) 0.39634(8) 1.04984(16) 0.0428(7) Uani 1 1 d . . .
C72 C 0.8200(2) 0.40830(6) 0.97412(15) 0.0358(6) Uani 1 1 d . . .
C73 C 0.9575(2) 0.38715(6) 0.77193(14) 0.0332(6) Uani 1 1 d . . .
C74 C 0.9349(2) 0.37679(7) 0.69141(15) 0.0377(6) Uani 1 1 d . . .
C75 C 1.0110(3) 0.36288(7) 0.64793(16) 0.0445(7) Uani 1 1 d . . .
C76 C 1.1159(2) 0.35903(7) 0.68337(17) 0.0455(7) Uani 1 1 d . . .
C77 C 1.1445(2) 0.36968(7) 0.76278(17) 0.0419(6) Uani 1 1 d . . .
C78 C 1.0661(2) 0.38331(6) 0.80398(15) 0.0354(6) Uani 1 1 d . . .
F1 F 0.76093(14) 0.34552(4) 0.78419(10) 0.0492(4) Uani 1 1 d . . .
F2 F 0.55360(16) 0.33647(5) 0.72511(11) 0.0681(5) Uani 1 1 d . . .
F3 F 0.41878(14) 0.39048(6) 0.69352(12) 0.0779(6) Uani 1 1 d . . .
F4 F 0.49796(15) 0.45337(5) 0.72686(13) 0.0727(6) Uani 1 1 d . . .
F5 F 0.70256(13) 0.46330(4) 0.78782(10) 0.0515(4) Uani 1 1 d . . .
F6 F 0.86086(14) 0.45369(4) 0.69048(9) 0.0506(4) Uani 1 1 d . . .
F7 F 0.94967(18) 0.51459(5) 0.68734(13) 0.0767(6) Uani 1 1 d . . .
F8 F 1.07438(19) 0.53956(5) 0.82220(14) 0.0820(6) Uani 1 1 d . . .
F9 F 1.10508(14) 0.50220(4) 0.96078(11) 0.0602(5) Uani 1 1 d . . .
F10 F 1.01164(12) 0.44335(4) 0.96809(9) 0.0438(4) Uani 1 1 d . . .
F11 F 0.95592(13) 0.33816(4) 0.89723(9) 0.0447(4) Uani 1 1 d . . .
F12 F 0.92315(16) 0.31410(4) 1.03908(11) 0.0628(5) Uani 1 1 d . . .
F13 F 0.82587(17) 0.35222(5) 1.14568(10) 0.0716(6) Uani 1 1 d . . .
F14 F 0.75334(15) 0.41498(5) 1.09999(10) 0.0614(5) Uani 1 1 d . . .
F15 F 0.77932(13) 0.43911(4) 0.95418(9) 0.0459(4) Uani 1 1 d . . .
F16 F 0.83418(13) 0.38043(4) 0.64923(9) 0.0473(4) Uani 1 1 d . . .
F17 F 0.98252(15) 0.35418(5) 0.56926(9) 0.0620(5) Uani 1 1 d . . .
F18 F 1.19167(15) 0.34644(5) 0.64172(11) 0.0655(5) Uani 1 1 d . . .
F19 F 1.24784(13) 0.36707(5) 0.79826(10) 0.0562(5) Uani 1 1 d . . .
F20 F 1.09989(12) 0.39377(4) 0.88053(9) 0.0435(4) Uani 1 1 d . . .
C1A C 0.2252(12) 0.4665(5) 0.6659(8) 0.136(4) Uani 0.38 1 d PDU A 1
H1A H 0.2625 0.4632 0.7192 0.164 Uiso 0.38 1 calc PR A 1
C2A C 0.2513(12) 0.4933(4) 0.6201(12) 0.135(4) Uani 0.38 1 d PDU A 1
H2A H 0.3067 0.5086 0.6417 0.162 Uiso 0.38 1 calc PR A 1
C3A C 0.1978(17) 0.4980(4) 0.5439(11) 0.135(4) Uani 0.38 1 d PDU A 1
H3A H 0.2168 0.5166 0.5129 0.161 Uiso 0.38 1 calc PR A 1
C4A C 0.1189(15) 0.4771(5) 0.5105(8) 0.137(4) Uani 0.38 1 d PDU A 1
H4A H 0.0820 0.4807 0.4571 0.165 Uiso 0.38 1 calc PR A 1
C5A C 0.0943(9) 0.4509(4) 0.5563(11) 0.142(4) Uani 0.38 1 d PDU A 1
C6A C 0.1453(13) 0.4445(3) 0.6346(10) 0.138(4) Uani 0.38 1 d PDU A 1
H6A H 0.1258 0.4258 0.6652 0.166 Uiso 0.38 1 calc PR A 1
F1A F 0.0217(10) 0.4251(3) 0.5444(7) 0.183(4) Uani 0.38 1 d PDU A 1
C1B C 0.2265(5) 0.48212(17) 0.6604(4) 0.0776(14) Uani 0.62 1 d PDU B 2
C2B C 0.2329(5) 0.50085(13) 0.5915(5) 0.0706(14) Uani 0.62 1 d PDU B 2
H2B H 0.2813 0.5194 0.5935 0.085 Uiso 0.62 1 calc PR B 2
C3B C 0.1696(5) 0.49280(15) 0.5208(4) 0.0670(14) Uani 0.62 1 d PDU B 2
H3B H 0.1750 0.5060 0.4737 0.080 Uiso 0.62 1 calc PR B 2
C4B C 0.0995(5) 0.46683(16) 0.5150(4) 0.0766(16) Uani 0.62 1 d PDU B 2
H4B H 0.0557 0.4615 0.4651 0.092 Uiso 0.62 1 calc PR B 2
C5B C 0.0944(5) 0.44874(15) 0.5833(5) 0.0878(17) Uani 0.62 1 d PDU B 2
H5B H 0.0451 0.4304 0.5802 0.105 Uiso 0.62 1 calc PR B 2
C6B C 0.1566(6) 0.45524(16) 0.6577(5) 0.0837(16) Uani 0.62 1 d PDU B 2
H6B H 0.1512 0.4418 0.7043 0.100 Uiso 0.62 1 calc PR B 2
F1B F 0.2879(5) 0.49051(14) 0.7286(3) 0.1476(19) Uani 0.62 1 d PDU B 2

loop_
_atom_site_aniso_label
_atom_site_aniso_U_11
_atom_site_aniso_U_22
_atom_site_aniso_U_33
_atom_site_aniso_U_23
_atom_site_aniso_U_13
_atom_site_aniso_U_12
P1 0.0804(6) 0.0385(4) 0.0266(4) -0.0082(3) -0.0068(4) 0.0221(4)
P2 0.0886(6) 0.0283(4) 0.0280(4) -0.0027(3) 0.0156(4) 0.0025(4)
N1 0.0342(11) 0.0303(11) 0.0232(10) -0.0031(8) 0.0010(8) 0.0038(8)
N2 0.0392(12) 0.0286(10) 0.0258(10) -0.0022(8) 0.0013(9) 0.0055(9)
N3 0.0316(11) 0.0307(10) 0.0236(10) -0.0043(8) 0.0079(8) -0.0025(8)
N4 0.0390(12) 0.0284(11) 0.0294(11) -0.0038(9) 0.0115(9) -0.0042(9)
C1 0.0316(13) 0.0310(13) 0.0243(12) 0.0001(10) 0.0027(10) 0.0019(10)
C2 0.0456(15) 0.0324(13) 0.0287(13) -0.0085(11) 0.0039(11) 0.0052(11)
C3 0.0464(15) 0.0298(13) 0.0333(14) -0.0041(11) 0.0043(12) 0.0096(11)
C4 0.0388(14) 0.0309(13) 0.0227(12) -0.0059(10) -0.0033(10) 0.0047(10)
C5 0.0471(15) 0.0338(13) 0.0249(13) -0.0072(11) 0.0010(11) 0.0046(11)
C6 0.0557(18) 0.0432(15) 0.0272(14) 0.0007(11) -0.0030(12) 0.0073(13)
C7 0.0518(18) 0.0515(17) 0.0401(16) -0.0010(14) -0.0143(13) 0.0089(14)
C8 0.0358(15) 0.0555(17) 0.0426(16) -0.0047(14) -0.0080(12) 0.0027(13)
C9 0.0370(15) 0.0435(15) 0.0321(14) -0.0088(12) -0.0034(11) -0.0029(12)
C10 0.0454(15) 0.0297(13) 0.0235(12) -0.0012(10) 0.0012(11) 0.0094(11)
C11 0.0467(16) 0.0314(13) 0.0329(14) 0.0044(11) 0.0042(12) 0.0068(11)
C12 0.0582(19) 0.0437(16) 0.0347(15) 0.0085(12) 0.0098(13) 0.0062(13)
C13 0.0597(19) 0.0515(17) 0.0269(14) 0.0049(12) -0.0016(13) 0.0107(14)
C14 0.0445(16) 0.0489(16) 0.0330(15) -0.0013(12) -0.0026(12) 0.0053(13)
C15 0.0399(15) 0.0374(14) 0.0312(14) 0.0008(11) 0.0008(11) 0.0068(11)
C16 0.0497(17) 0.0517(17) 0.0298(14) 0.0060(12) 0.0100(12) 0.0106(13)
C17 0.082(3) 0.126(4) 0.048(2) -0.015(2) 0.0148(19) 0.043(3)
C18 0.063(2) 0.069(2) 0.111(3) 0.019(2) 0.041(2) 0.0008(18)
C19 0.0361(15) 0.0642(19) 0.0426(16) 0.0054(14) -0.0018(12) -0.0054(13)
C20 0.068(2) 0.099(3) 0.082(3) 0.016(2) 0.033(2) 0.007(2)
C21 0.072(2) 0.060(2) 0.083(3) 0.0095(19) 0.011(2) -0.0155(18)
C22 0.0524(17) 0.0441(16) 0.0396(15) 0.0049(12) 0.0063(13) -0.0029(13)
C23 0.051(2) 0.063(2) 0.081(2) 0.0001(18) 0.0089(17) 0.0024(16)
C24 0.074(2) 0.0464(19) 0.086(3) -0.0041(18) 0.009(2) -0.0073(17)
C25 0.0391(16) 0.0666(19) 0.0355(15) 0.0050(14) 0.0010(12) -0.0023(14)
C26 0.102(3) 0.107(4) 0.138(4) 0.024(3) 0.080(3) 0.027(3)
C27 0.102(3) 0.089(3) 0.069(3) 0.002(2) 0.014(2) -0.043(2)
C28 0.0310(13) 0.0284(12) 0.0264(12) -0.0010(10) 0.0055(10) -0.0010(10)
C29 0.0438(15) 0.0340(14) 0.0348(14) -0.0104(11) 0.0122(12) -0.0026(11)
C30 0.0521(16) 0.0296(13) 0.0408(15) -0.0093(11) 0.0161(13) -0.0070(12)
C31 0.0465(16) 0.0262(12) 0.0335(14) -0.0010(10) 0.0163(12) -0.0043(11)
C32 0.0485(17) 0.0344(14) 0.0448(16) 0.0020(12) 0.0186(13) -0.0031(12)
C33 0.0523(18) 0.0521(18) 0.057(2) 0.0037(15) 0.0267(16) -0.0073(14)
C34 0.075(2) 0.0519(18) 0.0460(18) 0.0060(14) 0.0307(17) -0.0090(16)
C35 0.075(2) 0.0444(16) 0.0363(16) 0.0064(13) 0.0169(15) -0.0055(15)
C36 0.0554(17) 0.0303(13) 0.0359(15) 0.0009(11) 0.0122(13) -0.0029(12)
C37 0.0334(13) 0.0322(13) 0.0248(12) -0.0040(10) 0.0098(10) -0.0029(10)
C38 0.0370(14) 0.0356(13) 0.0226(12) -0.0045(10) 0.0090(10) 0.0038(11)
C39 0.0510(17) 0.0422(15) 0.0313(14) 0.0036(11) 0.0155(13) 0.0023(12)
C40 0.0494(18) 0.0485(16) 0.0424(16) -0.0032(13) 0.0209(14) -0.0135(13)
C41 0.0343(15) 0.0589(18) 0.0385(15) -0.0053(13) 0.0084(12) -0.0096(13)
C42 0.0325(14) 0.0436(15) 0.0289(13) -0.0055(11) 0.0060(11) -0.0027(11)
C43 0.0441(16) 0.0500(17) 0.0504(17) 0.0066(14) 0.0152(13) -0.0043(13)
C44 0.072(3) 0.085(3) 0.095(3) -0.004(2) -0.005(2) 0.025(2)
C45 0.114(3) 0.068(2) 0.060(2) 0.0025(19) -0.007(2) -0.025(2)
C46 0.0546(18) 0.0438(16) 0.0377(15) 0.0027(12) 0.0031(13) -0.0059(13)
C47 0.077(2) 0.076(2) 0.059(2) -0.0117(19) -0.0052(18) -0.0003(19)
C48 0.055(2) 0.074(2) 0.100(3) -0.028(2) 0.005(2) 0.0051(18)
C49 0.0384(14) 0.0462(15) 0.0279(13) -0.0041(11) 0.0054(11) 0.0064(12)
C50 0.0601(19) 0.0582(19) 0.0352(15) -0.0038(13) -0.0021(14) 0.0152(15)
C51 0.0484(17) 0.0624(19) 0.0465(17) -0.0188(15) -0.0071(14) 0.0119(15)
C52 0.0364(15) 0.0618(18) 0.0366(15) 0.0049(13) -0.0007(12) -0.0008(13)
C53 0.079(3) 0.085(3) 0.0469(19) 0.0025(18) -0.0147(17) 0.002(2)
C54 0.067(2) 0.074(2) 0.065(2) 0.0109(19) 0.0049(18) 0.0201(18)
B1 0.0372(16) 0.0322(15) 0.0279(15) -0.0038(12) 0.0029(12) 0.0011(12)
C55 0.0383(14) 0.0440(15) 0.0212(12) -0.0024(11) 0.0036(10) 0.0008(12)
C56 0.0428(16) 0.0516(17) 0.0244(13) -0.0036(12) 0.0025(11) -0.0042(13)
C57 0.0525(18) 0.0608(19) 0.0300(14) -0.0041(13) 0.0049(13) -0.0160(15)
C58 0.0347(16) 0.089(3) 0.0339(15) -0.0023(15) 0.0026(12) -0.0146(16)
C59 0.0410(17) 0.072(2) 0.0381(16) 0.0092(15) 0.0047(13) 0.0122(15)
C60 0.0401(15) 0.0476(16) 0.0305(14) -0.0004(12) 0.0038(11) -0.0005(12)
C61 0.0339(14) 0.0336(13) 0.0322(14) -0.0025(11) 0.0061(11) 0.0046(10)
C62 0.0427(15) 0.0415(15) 0.0372(15) 0.0004(12) 0.0037(12) 0.0035(12)
C63 0.0558(19) 0.0448(17) 0.0528(18) 0.0132(14) 0.0122(15) -0.0014(14)
C64 0.0529(18) 0.0372(16) 0.074(2) -0.0027(15) 0.0171(16) -0.0099(14)
C65 0.0394(15) 0.0409(15) 0.0533(18) -0.0128(14) 0.0092(13) -0.0044(12)
C66 0.0356(14) 0.0378(14) 0.0361(14) -0.0057(11) 0.0060(11) 0.0037(11)
C67 0.0326(13) 0.0352(13) 0.0253(12) -0.0050(10) 0.0005(10) -0.0022(10)
C68 0.0382(14) 0.0354(14) 0.0283(13) -0.0070(11) 0.0012(11) -0.0020(11)
C69 0.0489(16) 0.0438(16) 0.0318(14) 0.0042(12) -0.0043(12) -0.0051(13)
C70 0.0510(17) 0.065(2) 0.0247(14) 0.0019(13) 0.0025(12) -0.0131(15)
C71 0.0408(15) 0.0581(18) 0.0310(14) -0.0128(13) 0.0109(12) -0.0070(13)
C72 0.0348(14) 0.0388(14) 0.0331(14) -0.0061(11) 0.0027(11) -0.0020(11)
C73 0.0449(15) 0.0305(13) 0.0241(12) 0.0007(10) 0.0049(11) 0.0004(11)
C74 0.0454(16) 0.0400(14) 0.0275(13) -0.0001(11) 0.0043(12) -0.0019(12)
C75 0.0608(19) 0.0492(16) 0.0261(14) -0.0053(12) 0.0153(13) -0.0017(14)
C76 0.0536(18) 0.0496(16) 0.0381(15) -0.0020(13) 0.0233(14) 0.0038(13)
C77 0.0411(16) 0.0463(16) 0.0395(16) 0.0043(12) 0.0100(12) 0.0058(12)
C78 0.0426(15) 0.0389(14) 0.0251(13) 0.0007(11) 0.0060(11) 0.0036(11)
F1 0.0603(10) 0.0407(9) 0.0451(9) -0.0071(7) 0.0018(8) -0.0048(8)
F2 0.0716(12) 0.0754(13) 0.0555(11) -0.0113(9) 0.0018(9) -0.0344(10)
F3 0.0369(10) 0.1270(18) 0.0668(13) -0.0009(12) -0.0037(9) -0.0154(11)
F4 0.0443(10) 0.0913(15) 0.0807(14) 0.0160(11) 0.0023(9) 0.0195(10)
F5 0.0481(10) 0.0468(10) 0.0588(10) 0.0025(8) 0.0052(8) 0.0114(7)
F6 0.0598(10) 0.0563(10) 0.0340(9) 0.0078(7) 0.0003(7) -0.0034(8)
F7 0.0977(16) 0.0609(12) 0.0710(13) 0.0294(10) 0.0096(11) -0.0109(11)
F8 0.0970(16) 0.0474(11) 0.1032(17) 0.0020(11) 0.0197(13) -0.0288(11)
F9 0.0559(11) 0.0586(11) 0.0652(12) -0.0255(9) 0.0056(9) -0.0177(8)
F10 0.0491(9) 0.0473(9) 0.0327(8) -0.0057(7) -0.0018(7) -0.0043(7)
F11 0.0614(10) 0.0359(8) 0.0369(8) -0.0032(7) 0.0070(7) 0.0075(7)
F12 0.0865(13) 0.0497(10) 0.0499(10) 0.0184(8) 0.0015(9) 0.0040(9)
F13 0.0952(15) 0.0904(14) 0.0315(9) 0.0131(9) 0.0168(9) -0.0126(11)
F14 0.0644(11) 0.0819(13) 0.0431(10) -0.0199(9) 0.0253(8) -0.0049(9)
F15 0.0496(9) 0.0439(9) 0.0460(9) -0.0084(7) 0.0127(7) 0.0087(7)
F16 0.0511(10) 0.0630(10) 0.0260(8) -0.0060(7) -0.0005(7) 0.0030(8)
F17 0.0766(12) 0.0828(13) 0.0289(9) -0.0166(8) 0.0154(8) -0.0039(10)
F18 0.0667(12) 0.0831(13) 0.0537(11) -0.0103(9) 0.0337(9) 0.0118(10)
F19 0.0408(10) 0.0774(12) 0.0514(10) 0.0007(9) 0.0098(8) 0.0119(8)
F20 0.0421(9) 0.0561(9) 0.0310(8) -0.0061(7) 0.0002(6) 0.0086(7)
C1A 0.155(8) 0.117(7) 0.128(7) 0.008(5) -0.009(6) -0.021(6)
C2A 0.152(8) 0.117(7) 0.129(7) 0.002(6) -0.001(6) -0.024(6)
C3A 0.159(8) 0.117(7) 0.125(7) 0.007(6) 0.007(6) -0.029(6)
C4A 0.164(8) 0.121(7) 0.121(7) 0.013(5) -0.001(6) -0.030(6)
C5A 0.169(8) 0.122(6) 0.126(7) 0.017(5) -0.009(6) -0.040(5)
C6A 0.168(8) 0.114(7) 0.124(7) 0.014(5) -0.010(6) -0.029(6)
F1A 0.210(9) 0.158(7) 0.167(7) 0.014(6) -0.030(6) -0.081(6)
C1B 0.085(3) 0.056(3) 0.091(3) 0.009(2) 0.012(3) -0.001(2)
C2B 0.068(3) 0.057(3) 0.089(3) 0.003(2) 0.021(3) -0.015(2)
C3B 0.064(3) 0.058(3) 0.083(3) -0.004(2) 0.024(2) -0.012(2)
C4B 0.075(3) 0.065(3) 0.093(3) 0.002(3) 0.022(3) -0.012(2)
C5B 0.088(3) 0.066(3) 0.109(4) 0.012(3) 0.017(3) -0.018(3)
C6B 0.098(4) 0.061(3) 0.096(3) 0.022(3) 0.026(3) -0.003(3)
F1B 0.170(5) 0.138(4) 0.124(3) -0.009(3) -0.022(3) -0.001(3)

loop_
_atom_type_symbol
_atom_type_description
_atom_type_scat_dispersion_real
_atom_type_scat_dispersion_imag
_atom_type_scat_source
C C 0.0033 0.0016 'International Tables Vol C Tables 4.2.6.8 and 6.1.1.4'
H H 0.0000 0.0000 'International Tables Vol C Tables 4.2.6.8 and 6.1.1.4'
B B 0.0013 0.0007 'International Tables Vol C Tables 4.2.6.8 and 6.1.1.4'
N N 0.0061 0.0033 'International Tables Vol C Tables 4.2.6.8 and 6.1.1.4'
F F 0.0171 0.0103 'International Tables Vol C Tables 4.2.6.8 and 6.1.1.4'
P P 0.1023 0.0942 'International Tables Vol C Tables 4.2.6.8 and 6.1.1.4'

loop_
_geom_angle_atom_site_label_1
_geom_angle_atom_site_label_2
_geom_angle_atom_site_label_3
_geom_angle
C1 P1 P2 102.70(8)
C28 P2 P1 96.73(8)
C1 N1 C2 109.7(2)
C1 N1 C4 125.18(19)
C2 N1 C4 124.47(19)
C1 N2 C3 109.6(2)
C1 N2 C10 125.23(19)
C3 N2 C10 124.5(2)
C28 N3 C29 109.25(19)
C28 N3 C37 124.17(19)
C29 N3 C37 124.81(19)
C28 N4 C30 109.93(19)
C28 N4 C31 125.20(19)
C30 N4 C31 124.9(2)
N1 C1 N2 105.72(19)
N1 C1 P1 134.31(18)
N2 C1 P1 119.97(17)
C3 C2 N1 107.8(2)
C2 C3 N2 107.3(2)
C5 C4 C9 123.5(2)
C5 C4 N1 119.1(2)
C9 C4 N1 117.4(2)
C4 C5 C6 117.0(2)
C4 C5 C16 123.7(2)
C6 C5 C16 119.3(2)
C7 C6 C5 120.7(3)
C8 C7 C6 120.8(3)
C7 C8 C9 121.4(3)
C8 C9 C4 116.5(3)
C8 C9 C19 121.3(2)
C4 C9 C19 122.1(2)
C11 C10 C15 123.8(2)
C11 C10 N2 117.5(2)
C15 C10 N2 118.7(2)
C12 C11 C10 116.4(3)
C12 C11 C22 120.2(2)
C10 C11 C22 123.3(2)
C13 C12 C11 121.5(3)
C14 C13 C12 120.1(3)
C13 C14 C15 121.5(3)
C14 C15 C10 116.6(2)
C14 C15 C25 120.5(2)
C10 C15 C25 122.9(2)
C18 C16 C5 112.6(2)
C18 C16 C17 111.8(3)
C5 C16 C17 108.6(3)
C9 C19 C20 113.7(3)
C9 C19 C21 110.1(3)
C20 C19 C21 110.5(3)
C11 C22 C24 111.3(3)
C11 C22 C23 111.7(2)
C24 C22 C23 110.3(3)
C27 C25 C26 110.6(3)
C27 C25 C15 112.4(3)
C26 C25 C15 110.4(3)
N4 C28 N3 105.76(19)
N4 C28 P2 121.63(17)
N3 C28 P2 132.16(17)
C30 C29 N3 107.8(2)
C29 C30 N4 107.3(2)
C36 C31 C32 124.2(2)
C36 C31 N4 118.2(2)
C32 C31 N4 117.6(2)
C31 C32 C33 116.2(3)
C31 C32 C43 123.7(2)
C33 C32 C43 120.1(3)
C34 C33 C32 121.8(3)
C33 C34 C35 120.4(3)
C34 C35 C36 120.9(3)
C31 C36 C35 116.5(3)
C31 C36 C46 122.2(2)
C35 C36 C46 121.2(3)
C42 C37 C38 123.5(2)
C42 C37 N3 117.0(2)
C38 C37 N3 119.6(2)
C39 C38 C37 116.6(2)
C39 C38 C49 120.8(2)
C37 C38 C49 122.6(2)
C40 C39 C38 121.4(3)
C39 C40 C41 120.5(2)
C40 C41 C42 121.0(3)
C41 C42 C37 116.9(2)
C41 C42 C52 120.3(2)
C37 C42 C52 122.7(2)
C44 C43 C32 111.5(3)
C44 C43 C45 110.5(3)
C32 C43 C45 111.1(3)
C36 C46 C48 110.4(2)
C36 C46 C47 114.1(3)
C48 C46 C47 110.5(3)
C38 C49 C50 113.1(2)
C38 C49 C51 108.9(2)
C50 C49 C51 110.3(2)
C53 C52 C42 113.1(3)
C53 C52 C54 111.2(3)
C42 C52 C54 110.2(2)
C61 B1 C55 114.6(2)
C61 B1 C73 101.49(19)
C55 B1 C73 113.2(2)
C61 B1 C67 112.7(2)
C55 B1 C67 101.60(19)
C73 B1 C67 113.9(2)
C60 C55 C56 113.0(2)
C60 C55 B1 128.0(2)
C56 C55 B1 118.8(2)
F1 C56 C57 115.7(3)
F1 C56 C55 119.5(2)
C57 C56 C55 124.8(3)
F2 C57 C58 119.6(3)
F2 C57 C56 121.1(3)
C58 C57 C56 119.3(3)
F3 C58 C59 120.3(3)
F3 C58 C57 121.0(3)
C59 C58 C57 118.7(3)
F4 C59 C58 119.7(3)
F4 C59 C60 120.2(3)
C58 C59 C60 120.1(3)
F5 C60 C59 115.1(2)
F5 C60 C55 120.8(2)
C59 C60 C55 124.1(3)
C66 C61 C62 113.2(2)
C66 C61 B1 126.1(2)
C62 C61 B1 120.2(2)
F6 C62 C63 116.4(2)
F6 C62 C61 119.2(2)
C63 C62 C61 124.4(3)
F7 C63 C62 120.8(3)
F7 C63 C64 120.0(3)
C62 C63 C64 119.2(3)
F8 C64 C65 120.2(3)
F8 C64 C63 120.3(3)
C65 C64 C63 119.5(3)
F9 C65 C64 120.4(3)
F9 C65 C66 120.0(3)
C64 C65 C66 119.6(3)
F10 C66 C65 114.8(2)
F10 C66 C61 121.2(2)
C65 C66 C61 124.1(3)
C68 C67 C72 113.0(2)
C68 C67 B1 127.5(2)
C72 C67 B1 119.2(2)
F11 C68 C67 121.2(2)
F11 C68 C69 114.4(2)
C67 C68 C69 124.4(2)
F12 C69 C70 120.2(2)
F12 C69 C68 120.1(2)
C70 C69 C68 119.7(3)
F13 C70 C71 120.6(3)
F13 C70 C69 120.5(3)
C71 C70 C69 118.8(2)
F14 C71 C70 120.0(2)
F14 C71 C72 120.6(3)
C70 C71 C72 119.4(2)
F15 C72 C71 116.4(2)
F15 C72 C67 119.0(2)
C71 C72 C67 124.6(2)
C74 C73 C78 113.0(2)
C74 C73 B1 127.3(2)
C78 C73 B1 119.1(2)
F16 C74 C75 115.2(2)
F16 C74 C73 120.9(2)
C75 C74 C73 123.9(3)
F17 C75 C76 119.7(2)
F17 C75 C74 119.9(3)
C76 C75 C74 120.3(2)
F18 C76 C75 121.3(3)
F18 C76 C77 119.9(3)
C75 C76 C77 118.8(2)
F19 C77 C78 121.0(2)
F19 C77 C76 119.9(2)
C78 C77 C76 119.1(3)
F20 C78 C77 116.0(2)
F20 C78 C73 119.1(2)
C77 C78 C73 124.9(2)
C6A C1A C2A 120.1(8)
C3A C2A C1A 119.7(8)
C4A C3A C2A 122.4(8)
C3A C4A C5A 117.1(8)
C4A C5A F1A 134.2(16)
C4A C5A C6A 123.9(8)
F1A C5A C6A 101.9(15)
C1A C6A C5A 116.8(8)
F1B C1B C2B 118.9(7)
F1B C1B C6B 121.0(8)
C2B C1B C6B 120.1(6)
C3B C2B C1B 119.8(6)
C4B C3B C2B 122.4(6)
C3B C4B C5B 116.9(6)
C4B C5B C6B 124.1(6)
C1B C6B C5B 116.6(6)

loop_
_geom_bond_atom_site_label_1
_geom_bond_atom_site_label_2
_geom_bond_distance
P1 C1 1.795(2)
P1 P2 2.0907(10)
P2 C28 1.810(2)
N1 C1 1.360(3)
N1 C2 1.382(3)
N1 C4 1.451(3)
N2 C1 1.365(3)
N2 C3 1.387(3)
N2 C10 1.454(3)
N3 C28 1.361(3)
N3 C29 1.384(3)
N3 C37 1.451(3)
N4 C28 1.357(3)
N4 C30 1.379(3)
N4 C31 1.456(3)
C2 C3 1.339(4)
C4 C5 1.394(4)
C4 C9 1.405(4)
C5 C6 1.395(4)
C5 C16 1.518(4)
C6 C7 1.376(4)
C7 C8 1.375(4)
C8 C9 1.385(4)
C9 C19 1.518(4)
C10 C11 1.397(4)
C10 C15 1.397(4)
C11 C12 1.396(4)
C11 C22 1.514(4)
C12 C13 1.378(4)
C13 C14 1.377(4)
C14 C15 1.394(4)
C15 C25 1.512(4)
C16 C18 1.513(5)
C16 C17 1.536(4)
C19 C20 1.524(5)
C19 C21 1.541(5)
C22 C24 1.526(4)
C22 C23 1.526(4)
C25 C27 1.509(5)
C25 C26 1.511(5)
C29 C30 1.335(4)
C31 C36 1.392(4)
C31 C32 1.393(4)
C32 C33 1.394(4)
C32 C43 1.513(4)
C33 C34 1.364(5)
C34 C35 1.387(5)
C35 C36 1.395(4)
C36 C46 1.515(4)
C37 C42 1.398(4)
C37 C38 1.399(3)
C38 C39 1.392(4)
C38 C49 1.515(4)
C39 C40 1.373(4)
C40 C41 1.380(4)
C41 C42 1.391(4)
C42 C52 1.519(4)
C43 C44 1.511(5)
C43 C45 1.528(5)
C46 C48 1.519(4)
C46 C47 1.520(4)
C49 C50 1.531(4)
C49 C51 1.540(4)
C52 C53 1.517(4)
C52 C54 1.532(4)
B1 C61 1.653(4)
B1 C55 1.658(4)
B1 C73 1.660(4)
B1 C67 1.661(4)
C55 C60 1.382(4)
C55 C56 1.391(4)
C56 F1 1.351(3)
C56 C57 1.374(4)
C57 F2 1.348(3)
C57 C58 1.373(5)
C58 F3 1.346(3)
C58 C59 1.369(5)
C59 F4 1.348(4)
C59 C60 1.380(4)
C60 F5 1.360(3)
C61 C66 1.384(4)
C61 C62 1.396(4)
C62 F6 1.356(3)
C62 C63 1.372(4)
C63 F7 1.346(3)
C63 C64 1.374(5)
C64 F8 1.347(3)
C64 C65 1.360(4)
C65 F9 1.346(3)
C65 C66 1.384(4)
C66 F10 1.351(3)
C67 C68 1.377(4)
C67 C72 1.392(3)
C68 F11 1.360(3)
C68 C69 1.383(4)
C69 F12 1.351(3)
C69 C70 1.373(4)
C70 F13 1.346(3)
C70 C71 1.368(4)
C71 F14 1.345(3)
C71 C72 1.379(4)
C72 F15 1.349(3)
C73 C74 1.389(4)
C73 C78 1.392(4)
C74 F16 1.356(3)
C74 C75 1.384(4)
C75 F17 1.349(3)
C75 C76 1.364(4)
C76 F18 1.342(3)
C76 C77 1.382(4)
C77 F19 1.343(3)
C77 C78 1.378(4)
C78 F20 1.347(3)
C1A C6A 1.371(9)
C1A C2A 1.374(10)
C2A C3A 1.357(9)
C3A C4A 1.344(9)
C4A C5A 1.351(9)
C5A F1A 1.363(15)
C5A C6A 1.388(10)
C1B F1B 1.317(8)
C1B C2B 1.375(9)
C1B C6B 1.376(9)
C2B C3B 1.357(8)
C3B C4B 1.347(8)
C4B C5B 1.351(9)
C5B C6B 1.387(9)
